data_8101021
loop_
_publ_author_name
'Aechter, Bernd'
'Polborn, Kurt'
'Beck, Wolfgang'

_publ_section_title
;
Crystal structure of 2,2'-bipyrimidine-tricarbonyl-pyridine-rhenium
(I) trifluoromethanesulfonate hemihydrate, (C~16~H~11~N~5~O~3~Re)
(CF~3~O~3~S) &#x00B7; 0.5H~2~O
;
_journal_issue 3
_journal_name_full 'Zeitschrift f\"ur Kristallographie - New Crystal Structures'
_journal_page_first 411
_journal_page_last 412
_journal_volume 216
_journal_year 2001
_chemical_formula_moiety 'C16 H11 N5 O3 Re  C F3 O3 S .  0.5 H2 O'
_chemical_formula_structural '(C16 H11 N5 O3 Re) (C F3 O3 S) .  0.5H2 O'
_chemical_formula_sum 'C17 H12 F3 N5 O6.5 Re S'
_chemical_formula_weight 665.58
_space_group_IT_number 2
_symmetry_cell_setting triclinic
_symmetry_space_group_name_Hall '-P 1'
_symmetry_space_group_name_H-M 'P -1'
_cell_angle_alpha 104.62(2)
_cell_angle_beta 101.89(2)
_cell_angle_gamma 93.47(2)
_cell_formula_units_Z 2
_cell_length_a 7.949(2)
_cell_length_b 10.966(3)
_cell_length_c 14.947(2)
_cell_measurement_temperature 293(2)
_cell_volume 1225.0(5)
_diffrn_ambient_temperature 293(2)
_exptl_crystal_density_diffrn 1.804
_refine_ls_R_factor_obs 0.0368
_refine_ls_wR_factor_obs 0.0829
_cod_original_formula_sum 'C17 H12 F3 N5 O6.50 Re S'
_cod_database_code 8101021

loop_
_symmetry_equiv_pos_as_xyz
'x, y, z'
'-x, -y, -z'

loop_
_atom_site_aniso_label
_atom_site_aniso_U_11
_atom_site_aniso_U_22
_atom_site_aniso_U_33
_atom_site_aniso_U_23
_atom_site_aniso_U_13
_atom_site_aniso_U_12
Re1 0.031(2) 0.056(3) 0.036(2) 0.0119(15) 0.0088(13) 0.0077(15)
O1 0.072(54) 0.148(87) 0.042(44) 0.023(47) 0.025(39) 0.026(54)
O2 0.066(53) 0.083(61) 0.074(53) -0.001(46) 0.008(42) -0.022(50)
O3 0.063(53) 0.130(80) 0.073(53) 0.027(52) 0.011(42) 0.052(55)
N1 0.041(43) 0.038(44) 0.047(42) 0.014(34) 0.020(34) 0.010(34)
N2 0.039(42) 0.043(47) 0.051(43) 0.020(36) 0.017(34) 0.010(35)
N3 0.032(42) 0.069(61) 0.066(53) 0.029(45) 0.006(37) 0.014(40)
N4 0.040(47) 0.065(62) 0.068(56) 0.014(46) 0.005(41) -0.005(43)
N5 0.031(38) 0.039(44) 0.044(41) 0.015(35) 0.009(31) 0.005(33)
C1 0.036(52) 0.086(81) 0.050(61) 0.023(55) 0.017(44) 0.019(52)
C2 0.038(53) 0.068(74) 0.044(53) -0.006(50) 0.002(43) -0.001(53)
C3 0.035(53) 0.091(83) 0.039(51) 0.011(52) 0.011(42) 0.015(55)
C4 0.033(47) 0.050(56) 0.036(45) 0.013(40) 0.011(36) 0.008(41)
C5 0.053(60) 0.048(61) 0.062(61) 0.021(49) 0.022(48) 0.007(48)
C6 0.071(75) 0.059(68) 0.065(66) 0.034(55) 0.027(57) 0.030(60)
C7 0.040(57) 0.088(88) 0.066(66) 0.037(62) 0.017(49) 0.025(59)
C8 0.038(51) 0.057(62) 0.043(49) 0.016(44) 0.012(40) 0.006(45)
C9 0.055(64) 0.063(73) 0.068(67) 0.027(56) 0.024(53) 0.019(57)
C10 0.086(94) 0.054(73) 0.103(97) 0.025(68) 0.044(78) 0.019(70)
C11 0.077(88) 0.047(72) 0.099(93) 0.018(63) 0.023(71) -0.013(63)
C12 0.050(57) 0.050(62) 0.054(57) 0.016(48) 0.014(46) 0.010(48)
C13 0.065(69) 0.057(68) 0.061(65) -0.001(54) 0.026(54) 0.014(55)
C14 0.113(106) 0.077(87) 0.047(61) 0.016(60) 0.033(65) 0.017(77)
C15 0.109(105) 0.085(93) 0.064(73) 0.036(68) 0.039(71) 0.026(79)
C16 0.063(67) 0.053(65) 0.055(61) 0.010(51) 0.019(51) 0.003(53)
S1 0.071(19) 0.048(17) 0.098(22) 0.031(16) 0.033(17) 0.017(14)
F1 0.128(75) 0.119(70) 0.123(69) 0.069(58) 0.046(59) 0.011(60)
F2 0.189(110) 0.105(75) 0.108(68) 0.012(57) -0.013(68) -0.009(72)
F3 0.097(68) 0.156(93) 0.175(101) 0.076(80) -0.005(65) 0.039(67)
O4 0.084(60) 0.061(53) 0.114(70) 0.017(48) 0.039(53) 0.019(45)
O5 0.138(96) 0.094(75) 0.157(102) 0.056(72) 0.078(82) -0.001(69)
O6 0.111(78) 0.102(73) 0.112(75) 0.038(59) 0.029(61) 0.067(64)
C17 0.069(86) 0.073(93) 0.111(110) 0.034(85) 0.010(78) 0.000(74)
O7 0.307(266) 0.291(265) 0.309(264) 0.087(130) 0.077(126) 0.039(119)

loop_
_atom_site_label
_atom_site_type_symbol
_atom_site_fract_x
_atom_site_fract_y
_atom_site_fract_z
_atom_site_U_iso_or_equiv
_atom_site_thermal_displace_type
_atom_site_occupancy
_atom_site_calc_flag
_atom_site_refinement_flags
_atom_site_disorder_group
Re1 Re 0.2235(5) -0.0854(4) 0.8307(3) 0.0407(15) Uani 1 d . .
O1 O 0.1844(109) -0.0364(99) 1.0351(52) 0.086(28) Uani 1 d . .
O2 O 0.4694(109) 0.1601(86) 0.8922(58) 0.081(25) Uani 1 d . .
O3 O 0.5348(111) -0.2245(97) 0.8851(59) 0.088(28) Uani 1 d . .
N1 N -0.0131(93) -0.0050(69) 0.7848(50) 0.040(17) Uani 1 d . .
N2 N 0.0213(93) -0.2458(71) 0.7752(52) 0.042(18) Uani 1 d . .
N3 N -0.3141(97) -0.0541(87) 0.7193(59) 0.054(21) Uani 1 d . .
N4 N -0.2789(105) -0.3053(89) 0.7098(63) 0.060(23) Uani 1 d . .
N5 N 0.2468(88) -0.1274(70) 0.6810(50) 0.038(17) Uani 1 d . .
C1 C 0.1991(121) -0.0546(111) 0.9601(74) 0.055(27) Uani 1 d . .
C2 C 0.3784(129) 0.0679(111) 0.8681(67) 0.055(27) Uani 1 d . .
C3 C 0.4197(125) -0.1718(116) 0.8646(65) 0.056(27) Uani 1 d . .
C4 C -0.1597(107) -0.0860(87) 0.7486(57) 0.039(20) Uani 1 d . .
C5 C -0.0266(133) 0.1168(96) 0.7909(71) 0.052(24) Uani 1 d . .
H5 H 0.0716(133) 0.1759(96) 0.8152(71) 0.062 Uiso 1 calc R .
C6 C -0.1851(147) 0.1565(108) 0.7615(74) 0.059(28) Uani 1 d . .
H6 H -0.1953(147) 0.2418(108) 0.7660(74) 0.071 Uiso 1 calc R .
C7 C -0.3248(133) 0.0683(120) 0.7262(75) 0.060(29) Uani 1 d . .
H7 H -0.4322(133) 0.0940(120) 0.7060(75) 0.072 Uiso 1 calc R .
C8 C -0.1421(115) -0.2213(93) 0.7434(62) 0.045(22) Uani 1 d . .
C9 C 0.0417(143) -0.3682(107) 0.7690(76) 0.058(27) Uani 1 d . .
H9 H 0.1515(143) -0.3895(107) 0.7901(76) 0.070 Uiso 1 calc R .
C10 C -0.0931(179) -0.4615(119) 0.7330(96) 0.076(35) Uani 1 d . .
H10 H -0.0768(179) -0.5461(119) 0.7272(96) 0.092 Uiso 1 calc R .
C11 C -0.2520(172) -0.4269(112) 0.7059(96) 0.075(35) Uani 1 d . .
H11 H -0.3467(172) -0.4893(112) 0.6837(96) 0.091 Uiso 1 calc R .
C12 C 0.2947(126) -0.2389(97) 0.6387(69) 0.050(24) Uani 1 d . .
H12 H 0.3107(126) -0.2997(97) 0.6722(69) 0.061 Uiso 1 calc R .
C13 C 0.3212(142) -0.2671(107) 0.5480(75) 0.062(29) Uani 1 d . .
H13 H 0.3541(142) -0.3454(107) 0.5210(75) 0.075 Uiso 1 calc R .
C14 C 0.2983(183) -0.1780(122) 0.4982(79) 0.076(36) Uani 1 d . .
H14 H 0.3161(183) -0.1948(122) 0.4369(79) 0.092 Uiso 1 calc R .
C15 C 0.2482(182) -0.0625(127) 0.5403(82) 0.079(37) Uani 1 d . .
H15 H 0.2322(182) -0.0004(127) 0.5079(82) 0.095 Uiso 1 calc R .
C16 C 0.2223(139) -0.0413(103) 0.6316(72) 0.057(27) Uani 1 d . .
H16 H 0.1866(139) 0.0355(103) 0.6596(72) 0.069 Uiso 1 calc R .
S1 S 0.3092(41) 0.3454(28) 0.6721(24) 0.067(8) Uani 1 d . .
F1 F 0.3430(128) 0.4090(90) 0.5206(65) 0.114(29) Uani 1 d . .
F2 F 0.1894(168) 0.2329(100) 0.4918(74) 0.145(41) Uani 1 d . .
F3 F 0.0873(129) 0.4073(108) 0.5404(81) 0.142(39) Uani 1 d . .
O4 O 0.3443(116) 0.4777(78) 0.7219(68) 0.085(26) Uani 1 d . .
O5 O 0.1699(158) 0.2768(100) 0.6919(87) 0.120(39) Uani 1 d . .
O6 O 0.4606(136) 0.2832(97) 0.6677(72) 0.104(33) Uani 1 d . .
C17 C 0.2262(183) 0.3489(139) 0.5490(110) 0.085(39) Uani 1 d . .
O7 O 0.1554(694) 0.4516(469) 0.9591(380) 0.300(245) Uani 0.50 d PDU .
H7A H 0.0842(694) 0.4239(469) 0.9095(380) 0.360 Uiso 0.50 d PRD .
H7B H 0.1815(694) 0.3671(469) 1.0301(380) 0.360 Uiso 0.50 d PRD .

loop_
_geom_bond_atom_site_label_1
_geom_bond_atom_site_label_2
_geom_bond_distance
_geom_bond_site_symmetry_2
_geom_bond_publ_flag
Re1 C2 1.91(11) . ?
Re1 C3 1.92(11) . ?
Re1 C1 1.93(10) . ?
Re1 N2 2.18(8) . ?
Re1 N1 2.18(7) . ?
Re1 N5 2.22(7) . ?
O1 C1 1.12(11) . ?
O2 C2 1.14(12) . ?
O3 C3 1.14(12) . ?
N1 C5 1.33(12) . ?
N1 C4 1.35(11) . ?
N2 C9 1.34(13) . ?
N2 C8 1.36(11) . ?
N3 C4 1.31(11) . ?
N3 C7 1.33(14) . ?
N4 C8 1.30(12) . ?
N4 C11 1.35(15) . ?
N5 C16 1.34(12) . ?
N5 C12 1.34(12) . ?
C4 C8 1.48(13) . ?
C5 C6 1.38(14) . ?
C6 C7 1.35(16) . ?
C9 C10 1.35(16) . ?
C10 C11 1.35(17) . ?
C12 C13 1.37(14) . ?
C13 C14 1.37(16) . ?
C14 C15 1.39(17) . ?
C15 C16 1.39(15) . ?
S1 O6 1.42(9) . ?
S1 O5 1.42(10) . ?
S1 O4 1.43(9) . ?
S1 C17 1.83(15) . ?
F1 C17 1.31(15) . ?
F2 C17 1.32(16) . ?
F3 C17 1.31(16) . ?
